data_2101034
loop_
_publ_author_name
'Forman, J. E.'
'Marsh, R. E.'
'Schaefer, W. P.'
'Dougherty, D. A.'

_publ_section_title
;
 Structure of a cyclophane host molecule
;
_journal_issue 5
_journal_name_full 'Acta Crystallographica Section B'
_journal_page_first 892
_journal_page_last 896
_journal_paper_doi 10.1107/S0108768193002435
_journal_volume 49
_journal_year 1993
_chemical_formula_moiety 'C56 H44 O12,C2 H3 N1'
_chemical_formula_sum 'C58 H47 N O12'
_chemical_formula_weight 909
_symmetry_cell_setting orthorhombic
_symmetry_space_group_name_Hall 'P 2ac 2ab'
_symmetry_space_group_name_H-M 'P 21 21 21'
_cell_angle_alpha 90
_cell_angle_beta 90
_cell_angle_gamma 90
_cell_formula_units_Z 4
_cell_length_a 11.741(6)
_cell_length_b 16.155(5)
_cell_length_c 25.895(7)
_cell_volume 4912(3)
_diffrn_radiation_type Mo
_diffrn_radiation_wavelength 0.7107
_exptl_absorpt_coefficient_mu 0.084
_exptl_crystal_density_diffrn 1.28
_exptl_crystal_F_000 2020
_cod_data_source_file hh0626.cif
_cod_data_source_block hh0626a
_cod_depositor_comments
;
 Marking attached hydrogen atoms.

 Antanas Vaitkus,
 2017-03-24
;
_cod_original_cell_volume 4912
_cod_original_formula_sum 'C58 H47 N1 O12'
_cod_database_code 2101034

loop_
_atom_site_label
_atom_site_fract_x
_atom_site_fract_y
_atom_site_fract_z
_atom_site_U_iso_or_equiv
_atom_site_attached_hydrogens
O1 .7798(6) .0041(4) .2690(3) .092(3) 0
O2 .6257(5) -.0344(4) .2270(3) .075(2) 0
O3 .7532(6) .1559(4) .3884(3) .078(2) 0
O4 .7033(5) .0242(4) .3737(3) .082(2) 0
O5 .5895(5) .3572(4) .1288(2) .069(2) 0
O6 .3486(5) .5304(4) -.0961(2) .074(2) 0
O7 -.2563(9) .2610(6) -.0766(3) .150(4) 0
O8 -.2040(7) .3002(5) -.1514(3) .113(3) 0
O9 -.2927(7) .4689(5) -.1383(3) .116(3) 0
O10 -.2149(6) .5790(5) -.1042(3) .089(3) 0
O11 -.0955(5) .3382(3) .1449(2) .0617(18) 0
O12 .1481(4) .1786(3) .3764(2) .0507(18) 0
C1 .5616(7) .2441(5) .1824(3) .045(2) 1
C2 .5853(7) .3271(6) .1783(4) .049(3) 0
C3 .5997(7) .3752(5) .2229(4) .050(3) 1
C4 .5925(7) .3378(6) .2708(3) .048(3) 1
C5 .3391(8) .1889(5) .3529(3) .041(2) 1
C6 .2311(7) .1590(5) .3402(3) .042(3) 0
C7 .2121(7) .1144(5) .2954(3) .044(3) 1
C8 .30242(8) .0986(5) .2628(3) .046(3) 1
C9 .5493(7) .2029(5) .3237(3) .044(2) 1
C10 .5193(7) .1190(5) .2412(3) .042(2) 1
C11 .6119(6) .0856(5) .2766(3) .043(2) 0
C12 .6258(7) .1265(5) .3203(3) .043(3) 0
C13 .5529(6) .2093(5) .2303(3) .038(2) 0
C14 .5703(7) .2550(5) .2749(3) .038(2) 0
C15 .4277(7) .1723(5) .3196(3) .036(2) 0
C16 .4113(7) .1265(5) .2744(3) .037(2) 0
C17 .6830(9) .0141(6) .2592(4) .051(3) 0
C18 .6869(8) -.1031(6) .2047(4) .092(4) 3
C19 .7025(7) .1046(7) .3635(4) .054(4) 0
C20 .7770(10) -.0041(8) .4162(4) .117(4) 3
C21 .5857(8) .4437(5) .1202(4) .062(3) 2
C22 .5642(7) .4594(6) .0640(4) .053(3) 0
C23 .5798(8) .3993(6) .0270(4) .071(3) 1
C24 .5501(8) .4126(6) -.0247(4) .067(3) 1
C25 .5024(8) .4866(7) -.0394(4) .061(3) 0
C26 .4928(9) .5478(6) -.0037(5) .079(3) 1
C27 .5227(9) .5337(6) .0479(5) .079(3) 1
C28 .4639(8) .4991(6) -.0945(4) .075(3) 2
C29 -.0738(7) .3372(5) .0548(4) .047(2) 1
C30 -.0943(7) .3831(6) .0996(3) .047(3) 0
C31 -.1107(7) .4660(5) .0969(3) .047(3) 1
C32 -.1015(7) .5074(5) .0503(3) .046(2) 1
C33 .1579(8) .5146(5) -.0735(3) .052(3) 1
C34 .2625(8) .4753(7) -.0828(3) .057(3) 0
C35 .2727(7) .3915(6) -.0808(4) .058(3) 1
C36 .1778(8) .3441(5) -.0685(3) .055(3) 1
C37 -.0530(7) .4973(5) -.0470(3) .045(2) 1
C38 -.0366(7) .3391(5) -.0430(3) .046(2) 1
C39 -.1288(7) .3708(6) -.0802(3) .043(3) 0
C40 -.1353(7) .4523(6) -.0825(3) .045(3) 0
C41 -.0648(7) .3767(5) .0087(3) .039(2) 0
C42 -.0744(7) .4630(5) .0064(3) .039(2) 0
C43 .0659(7) .4659(5) -.0614(3) .042(3) 0
C44 .0741(7) .3800(5) -.0589(3) .044(3) 0
C45 -.2046(10) .3086(7) -.1049(5) .087(4) 0
C46 -.2870(15) .2409(8) -.1735(5) .197(7) 3
C47 -.2172(8) .5002(7) -.1127(4) .061(3) 0
C48 -.2946(8) .6344(6) -.1286(4) .097(4) 3
C49 -.0932(7) .3835(5) .1916(3) .058(3) 2
C50 -.0622(7) .3287(5) .2357(3) .043(2) 0
C51 -.1076(7) .2502(6) .2392(3) .056(3) 1
C52 -.0780(7) .1976(5) .2799(3) .055(3) 1
C53 -.0017(7) .2254(5) .3169(3) .044(3) 0
C54 .0413(7) .3040(6) .3132(3) .049(3) 1
C55 .0129(7) .3542(5) .2721(4) .046(2) 1
C56 .0300(7) .1694(6) .3607(3) .053(3) 2
C57 .2204(14) .2428(9) .4988(5) .149(5) 3
C58 .1019(13) .2337(8) .5175(5) .095(4) 0
N .0192(11) .2278(9) .5332(6) .104(4) 0

loop_
_geom_angle_atom_site_label_1
_geom_angle_atom_site_label_2
_geom_angle_atom_site_label_3
_geom_angle
C18 O2 C17 117.0(7)
C20 O4 C19 117.2(8)
C21 O5 C2 119.8(7)
C34 O6 C28 116.7(7)
C46 O8 C45 116.9(10)
C48 O10 C47 121.6(8)
C49 O11 C30 117.1(6)
C56 O12 C6 117.2(6)
C13 C1 C2 119.1(8)
C1 C2 O5 115.2(8)
C3 C2 O5 124.6(8)
C3 C2 C1 120.2(8)
C4 C3 C2 119.3(8)
C14 C4 C3 120.6(8)
C15 C5 C6 118.1(7)
C5 C6 O12 113.5(7)
C7 C6 O12 124.9(7)
C7 C6 C5 121.6(8)
C8 C7 C6 118.5(8)
C16 C8 C7 121.3(7)
C14 C9 C12 107.4(6)
C15 C9 C12 106.6(6)
C15 C9 C14 105.7(6)
C13 C10 C11 105.3(6)
C16 C10 C11 106.3(6)
C16 C10 C13 103.9(6)
C12 C11 C10 115.3(7)
C17 C11 C10 119.4(7)
C17 C11 C12 125.2(8)
C11 C12 C9 112.4(7)
C19 C12 C9 120.4(7)
C19 C12 C11 127.2(8)
C10 C13 C1 125.2(7)
C14 C13 C1 121.8(7)
C14 C13 C10 112.9(7)
C9 C14 C4 129.1(7)
C13 C14 C4 118.9(7)
C13 C14 C9 111.7(7)
C9 C15 C5 127.1(7)
C16 C15 C5 121.5(7)
C16 C15 C9 111.2(7)
C10 C16 C8 127.5(7)
C15 C16 C8 119.0(7)
C15 C16 C10 113.3(7)
O2 C17 O1 122.9(9)
C11 C17 O1 125.6(9)
C11 C17 O2 111.3(7)
O4 C19 O3 124.4(9)
C12 C19 O3 122.6(8)
C12 C19 O4 112.9(8)
C22 C21 O5 108.9(7)
C23 C22 C21 122.3(8)
C27 C22 C21 120.4(9)
C27 C22 C23 117.2(9)
C24 C23 C22 121.6(9)
C25 C24 C23 120.0(9)
C26 C25 C24 118.6(9)
C28 C25 C24 120.1(9)
C28 C25 C26 121.3(9)
C27 C26 C25 120.6(10)
C26 C27 C22 121.8(10)
C25 C28 O6 110.7(7)
C41 C29 C30 119.6(8)
C29 C30 O11 115.4(7)
C31 C30 O11 124.2(8)
C31 C30 C29 120.4(8)
C32 C31 C30 120.7(8)
C42 C32 C31 119.1(7)
C43 C33 C34 118.0(8)
C33 C34 O6 112.9(8)
C35 C34 O6 125.7(8)
C35 C34 C33 121.3(9)
C36 C35 C34 119.2(8)
C44 C36 C35 121.4(8)
C42 C37 C40 105.8(6)
C43 C37 C40 105.9(6)
C43 C37 C42 104.7(6)
C41 C38 C39 105.6(6)
C44 C38 C39 106.7(6)
C44 C38 C41 104.7(6)
C40 C39 C38 113.7(7)
C45 C39 C38 117.8(8)
C45 C39 C40 128.3(9)
C39 C40 C37 114.4(8)
C47 C40 C37 119.3(8)
C47 C40 C39 126.2(8)
C38 C41 C29 127.5(7)
C42 C41 C29 120.0(7)
C42 C41 C38 112.4(7)
C37 C42 C32 127.0(7)
C41 C42 C32 120.0(7)
C41 C42 C37 113.1(7)
C37 C43 C33 125.7(7)
C44 C43 C33 121.9(8)
C44 C43 C37 112.4(7)
C38 C44 C36 128.8(8)
C43 C44 C36 118.3(8)
C43 C44 C38 112.8(7)
O8 C45 O7 121.8(11)
C39 C45 O7 117.6(10)
C39 C45 O8 120.0(10)
O10 C47 O9 121.1(9)
C40 C47 O9 123.5(9)
C40 C47 O10 114.7(9)
C50 C49 O11 110.7(7)
C51 C50 C49 120.2(7)
C55 C50 C49 120.7(7)
C55 C50 C51 119.1(8)
C52 C51 C50 120.9(8)
C53 C52 C51 118.9(8)
C54 C53 C52 119.4(8)
C56 C53 C52 119.2(7)
C56 C53 C54 121.3(7)
C55 C54 C53 120.6(8)
C54 C55 C50 121.0(8)
C53 C56 O12 112.8(7)
N C58 C57 176.4(16)

loop_
_geom_bond_atom_site_label_1
_geom_bond_atom_site_label_2
_geom_bond_distance
O1 C17 1.176(12)
O2 C17 1.327(11)
O2 C18 1.442(12)
O3 C19 1.207(12)
O4 C19 1.324(12)
O4 C20 1.473(13)
O5 C2 1.373(11)
O5 C21 1.416(11)
O6 C28 1.446(11)
O6 C34 1.390(11)
O7 C45 1.225(15)
O8 C45 1.212(14)
O8 C46 1.481(17)
O9 C47 1.217(13)
O10 C47 1.293(12)
O10 C48 1.440(12)
O11 C30 1.378(10)
O11 C49 1.413(10)
O12 C6 1.390(10)
O12 C56 1.452(10)
C1 C2 1.372(12)
C1 C13 1.365(11)
C2 C3 1.401(12)
C3 C4 1.382(12)
C4 C14 1.366(12)
C5 C6 1.396(11)
C5 C15 1.378(11)
C6 C7 1.384(12)
C7 C8 1.395(12)
C8 C16 1.369(11)
C9 C12 1.530(11)
C9 C14 1.539(11)
C9 C15 1.515(11)
C10 C11 1.521(11)
C10 C13 1.538(11)
C10 C16 1.537(11)
C11 C12 1.319(11)
C11 C17 1.494(12)
C12 C19 1.480(13)
C13 C14 1.386(11)
C15 C16 1.397(11)
C21 C22 1.499(13)
C22 C23 1.375(14)
C22 C27 1.361(14)
C23 C24 1.400(14)
C24 C25 1.374(14)
C25 C26 1.359(15)
C25 C28 1.510(14)
C26 C27 1.400(15)
C29 C30 1.397(12)
C29 C41 1.357(11)
C30 C31 1.355(12)
C31 C32 1.385(11)
C32 C42 1.380(11)
C33 C34 1.404(13)
C33 C43 1.372(12)
C34 C35 1.360(13)
C35 C36 1.389(13)
C36 C44 1.372(12)
C37 C40 1.520(12)
C37 C42 1.510(11)
C37 C43 1.531(11)
C38 C39 1.537(12)
C38 C41 1.508(11)
C38 C44 1.515(11)
C39 C40 1.320(12)
C39 C45 1.487(14)
C40 C47 1.460(13)
C41 C42 1.400(11)
C43 C44 1.394(12)
C49 C50 1.491(12)
C50 C51 1.378(12)
C50 C55 1.355(12)
C51 C52 1.398(12)
C52 C53 1.387(12)
C53 C54 1.369(12)
C53 C56 1.499(12)
C54 C55 1.380(12)
C57 C58 1.48(2)
C58 N 1.058(19)
